data_4073693
loop_
_publ_author_name
'Lama\<c, Martin'
'Tauchman, Ji\<r\'i'
'C\'isa\<rov\'a, Ivana'
'\<St\<epni\<cka, Petr'

_publ_section_title
;
 Preparation of Chiral Phosphinoferrocene Carboxamide Ligands and Their
 Application to Palladium-Catalyzed Asymmetric Allylic Alkylation
;
_journal_issue 20
_journal_name_full Organometallics
_journal_page_first 5042
_journal_paper_doi 10.1021/om700542s
_journal_volume 26
_journal_year 2007
_chemical_formula_moiety 'C30 H26 Fe N O P'
_chemical_formula_sum 'C30 H26 Fe N O P'
_chemical_formula_weight 503.34
_chemical_name_systematic
; 
2-(diphenylphosphino)-1-(N-benzylcarbamoyl)ferrocene 
;
_space_group_IT_number 19
_symmetry_cell_setting orthorhombic
_symmetry_space_group_name_Hall 'P 2ac 2ab'
_symmetry_space_group_name_H-M 'P 21 21 21'
_atom_sites_solution_hydrogens geom
_atom_sites_solution_primary direct
_atom_sites_solution_secondary difmap
_audit_creation_method SHELXL-97
_cell_angle_alpha 90.00
_cell_angle_beta 90.00
_cell_angle_gamma 90.00
_cell_formula_units_Z 4
_cell_length_a 9.8424(1)
_cell_length_b 10.6075(1)
_cell_length_c 23.6117(4)
_cell_measurement_reflns_used 3201
_cell_measurement_temperature 150(2)
_cell_measurement_theta_max 27.48
_cell_measurement_theta_min 1.00
_cell_volume 2465.14(5)
_computing_cell_refinement 'HKL Scalepack (Otwinowski & Minor, 1997)'
_computing_data_collection 'Collect (Nonius BV, 1997-2000)'
_computing_data_reduction 'HKL Denzo and Scalepack (Otwinowski & Minor, 1997)'
_computing_molecular_graphics 'PLATON (Spek, 2001)'
_computing_structure_refinement 'SHELXL-97 (Sheldrick, 1997)'
_computing_structure_solution 'SIR97 (Altomare et al., 1994)'
_diffrn_ambient_temperature 150(2)
_diffrn_detector_area_resol_mean 9.091
_diffrn_measured_fraction_theta_full 0.998
_diffrn_measured_fraction_theta_max 0.998
_diffrn_measurement_device_type KappaCCD
_diffrn_measurement_method '\w and \p scans to fill the Ewald sphere'
_diffrn_radiation_monochromator 'horizontally mounted graphite crystal'
_diffrn_radiation_source 'fine-focus sealed tube'
_diffrn_radiation_type MoK\a
_diffrn_radiation_wavelength 0.71073
_diffrn_reflns_av_R_equivalents 0.048
_diffrn_reflns_av_sigmaI/netI 0.0252
_diffrn_reflns_limit_h_max 12
_diffrn_reflns_limit_h_min -12
_diffrn_reflns_limit_k_max 13
_diffrn_reflns_limit_k_min -13
_diffrn_reflns_limit_l_max 30
_diffrn_reflns_limit_l_min -30
_diffrn_reflns_number 32793
_diffrn_reflns_theta_full 27.48
_diffrn_reflns_theta_max 27.48
_diffrn_reflns_theta_min 2.24
_diffrn_standards_number 0
_exptl_absorpt_coefficient_mu 0.700
_exptl_absorpt_correction_type none
_exptl_crystal_colour orange
_exptl_crystal_density_diffrn 1.356
_exptl_crystal_density_method 'not measured'
_exptl_crystal_description plate
_exptl_crystal_F_000 1048
_exptl_crystal_size_max 0.42
_exptl_crystal_size_mid 0.18
_exptl_crystal_size_min 0.03
_refine_diff_density_max 0.177
_refine_diff_density_min -0.318
_refine_diff_density_rms 0.042
_refine_ls_abs_structure_details 'Flack H D (1983), Acta Cryst. A39, 876-881'
_refine_ls_abs_structure_Flack -0.002(10)
_refine_ls_extinction_method none
_refine_ls_goodness_of_fit_ref 1.067
_refine_ls_hydrogen_treatment constr
_refine_ls_matrix_type full
_refine_ls_number_parameters 308
_refine_ls_number_reflns 5637
_refine_ls_number_restraints 0
_refine_ls_restrained_S_all 1.067
_refine_ls_R_factor_all 0.0311
_refine_ls_R_factor_gt 0.0268
_refine_ls_shift/su_max 0.000
_refine_ls_shift/su_mean 0.000
_refine_ls_structure_factor_coef Fsqd
_refine_ls_weighting_details 'calc w=1/[\s^2^(Fo^2^)+(0.0245P)^2^+0.7288P] where P=(Fo^2^+2Fc^2^)/3'
_refine_ls_weighting_scheme calc
_refine_ls_wR_factor_gt 0.0589
_refine_ls_wR_factor_ref 0.0611
_reflns_number_gt 5298
_reflns_number_total 5637
_reflns_threshold_expression >2sigma(I)
_cod_data_source_file om700542s-file001.cif
_cod_data_source_block ml173-1
_cod_depositor_comments
;
The following automatic conversions were performed:
'_atom_site_symetry_multiplicity' tag replaced with
'_atom_site_symmetry_multiplicity'.

Automatic conversion script
Id: cif_correct_tags 1440 2010-10-19 06:21:57Z saulius 
;
_cod_original_sg_symbol_H-M P212121
_cod_database_code 4073693

loop_
_symmetry_equiv_pos_as_xyz
'x, y, z'
'-x+1/2, -y, z+1/2'
'x+1/2, -y+1/2, -z'
'-x, y+1/2, -z+1/2'

loop_
_atom_site_label
_atom_site_type_symbol
_atom_site_fract_x
_atom_site_fract_y
_atom_site_fract_z
_atom_site_U_iso_or_equiv
_atom_site_adp_type
_atom_site_occupancy
_atom_site_symmetry_multiplicity
_atom_site_calc_flag
_atom_site_refinement_flags
Fe Fe 0.15776(2) -0.01678(2) 0.122841(10) 0.02334(6) Uani 1 1 d .
N N -0.05117(14) -0.02667(14) 0.26877(6) 0.0243(3) Uani 1 1 d .
H1N H -0.0352 -0.1140 0.2675 0.040(6) Uiso 1 1 d R
O O 0.03093(13) 0.16603(11) 0.24584(5) 0.0284(3) Uani 1 1 d .
P P 0.30350(4) 0.21898(4) 0.203942(18) 0.02293(9) Uani 1 1 d .
C1 C 0.14550(16) -0.01106(14) 0.20835(6) 0.0219(3) Uani 1 1 d .
C2 C 0.26629(16) 0.05363(15) 0.18977(7) 0.0217(3) Uani 1 1 d .
C3 C 0.34585(17) -0.03593(14) 0.15948(7) 0.0252(3) Uani 1 1 d .
H3 H 0.4296 -0.0201 0.1427 0.030 Uiso 1 1 calc R
C4 C 0.27667(18) -0.15323(16) 0.15898(8) 0.0281(4) Uani 1 1 d .
H4 H 0.3072 -0.2269 0.1419 0.034 Uiso 1 1 calc R
C5 C 0.15304(19) -0.13892(15) 0.18903(7) 0.0254(3) Uani 1 1 d .
H5 H 0.0883 -0.2014 0.1951 0.030 Uiso 1 1 calc R
C6 C -0.0231(2) 0.0452(2) 0.09126(8) 0.0398(5) Uani 1 1 d .
H6 H -0.0994 0.0671 0.1123 0.048 Uiso 1 1 calc R
C7 C 0.0831(2) 0.1279(2) 0.07514(8) 0.0391(5) Uani 1 1 d .
H7 H 0.0888 0.2134 0.0836 0.047 Uiso 1 1 calc R
C8 C 0.1790(2) 0.0569(2) 0.04370(8) 0.0419(5) Uani 1 1 d .
H8 H 0.2588 0.0877 0.0278 0.050 Uiso 1 1 calc R
C9 C 0.1321(2) -0.0688(2) 0.04069(8) 0.0441(5) Uani 1 1 d .
H9 H 0.1760 -0.1352 0.0226 0.053 Uiso 1 1 calc R
C10 C 0.0068(2) -0.0762(2) 0.06997(9) 0.0422(5) Uani 1 1 d .
H10 H -0.0463 -0.1481 0.0744 0.051 Uiso 1 1 calc R
C11 C 0.03706(17) 0.04985(15) 0.24169(7) 0.0227(3) Uani 1 1 d .
C12 C 0.34451(18) 0.21135(16) 0.27974(7) 0.0260(3) Uani 1 1 d .
C13 C 0.31965(19) 0.31884(18) 0.31239(8) 0.0323(4) Uani 1 1 d .
H13 H 0.2858 0.3910 0.2951 0.039 Uiso 1 1 calc R
C14 C 0.3446(2) 0.3196(2) 0.37016(8) 0.0426(5) Uani 1 1 d .
H14 H 0.3281 0.3920 0.3913 0.051 Uiso 1 1 calc R
C15 C 0.3940(2) 0.2126(3) 0.39619(9) 0.0489(6) Uani 1 1 d .
H15 H 0.4117 0.2131 0.4349 0.059 Uiso 1 1 calc R
C16 C 0.4171(2) 0.1052(2) 0.36502(10) 0.0499(6) Uani 1 1 d .
H16 H 0.4491 0.0328 0.3828 0.060 Uiso 1 1 calc R
C17 C 0.3928(2) 0.10414(19) 0.30687(9) 0.0371(5) Uani 1 1 d .
H17 H 0.4089 0.0312 0.2861 0.044 Uiso 1 1 calc R
C18 C 0.47205(18) 0.23204(15) 0.17068(7) 0.0260(4) Uani 1 1 d .
C19 C 0.59557(19) 0.23894(18) 0.19910(8) 0.0329(4) Uani 1 1 d .
H19 H 0.5977 0.2304 0.2383 0.039 Uiso 1 1 calc R
C20 C 0.7156(2) 0.2584(2) 0.16967(10) 0.0414(5) Uani 1 1 d .
H20 H 0.7973 0.2638 0.1893 0.050 Uiso 1 1 calc R
C21 C 0.7148(2) 0.27003(19) 0.11146(9) 0.0408(5) Uani 1 1 d .
H21 H 0.7956 0.2835 0.0920 0.049 Uiso 1 1 calc R
C22 C 0.5932(2) 0.2615(2) 0.08220(9) 0.0411(5) Uani 1 1 d .
H22 H 0.5924 0.2670 0.0429 0.049 Uiso 1 1 calc R
C23 C 0.4731(2) 0.24487(18) 0.11169(8) 0.0343(4) Uani 1 1 d .
H23 H 0.3914 0.2421 0.0919 0.041 Uiso 1 1 calc R
C24 C -0.15486(17) 0.02425(15) 0.30659(7) 0.0243(3) Uani 1 1 d .
H24A H -0.2362 -0.0269 0.3035 0.029 Uiso 1 1 calc R
H24B H -0.1778 0.1089 0.2944 0.029 Uiso 1 1 calc R
C25 C -0.11119(17) 0.02848(16) 0.36802(7) 0.0271(4) Uani 1 1 d .
C26 C -0.2074(2) 0.0099(2) 0.41030(8) 0.0431(5) Uani 1 1 d .
H26 H -0.2974 -0.0059 0.4005 0.052 Uiso 1 1 calc R
C27 C -0.1702(3) 0.0147(3) 0.46713(9) 0.0562(6) Uani 1 1 d .
H27 H -0.2357 0.0024 0.4950 0.067 Uiso 1 1 calc R
C28 C -0.0378(3) 0.0373(3) 0.48251(9) 0.0538(6) Uani 1 1 d .
H28 H -0.0132 0.0402 0.5205 0.065 Uiso 1 1 calc R
C29 C 0.0580(2) 0.0557(2) 0.44059(9) 0.0498(6) Uani 1 1 d .
H29 H 0.1479 0.0712 0.4505 0.060 Uiso 1 1 calc R
C30 C 0.0214(2) 0.0514(2) 0.38396(8) 0.0387(5) Uani 1 1 d .
H30 H 0.0873 0.0640 0.3563 0.046 Uiso 1 1 calc R

loop_
_atom_site_aniso_label
_atom_site_aniso_U_11
_atom_site_aniso_U_22
_atom_site_aniso_U_33
_atom_site_aniso_U_23
_atom_site_aniso_U_13
_atom_site_aniso_U_12
Fe 0.02650(12) 0.02356(11) 0.01997(11) -0.00214(9) 0.00177(9) 0.00087(10)
N 0.0278(7) 0.0210(7) 0.0240(7) -0.0026(6) 0.0050(6) -0.0008(6)
O 0.0320(7) 0.0203(6) 0.0327(7) -0.0023(5) 0.0084(6) 0.0006(5)
P 0.0270(2) 0.01947(19) 0.0223(2) 0.00065(16) -0.00143(17) 0.00012(16)
C1 0.0269(8) 0.0205(7) 0.0183(7) 0.0012(6) 0.0006(6) -0.0010(7)
C2 0.0237(8) 0.0201(8) 0.0213(8) 0.0011(6) -0.0011(6) 0.0008(6)
C3 0.0235(8) 0.0228(7) 0.0292(8) 0.0001(6) 0.0029(7) 0.0027(7)
C4 0.0295(9) 0.0207(8) 0.0341(10) 0.0001(7) 0.0034(8) 0.0053(7)
C5 0.0314(9) 0.0202(7) 0.0245(8) 0.0007(6) 0.0034(8) 0.0005(7)
C6 0.0321(10) 0.0522(13) 0.0350(11) 0.0014(9) -0.0080(8) 0.0077(9)
C7 0.0482(12) 0.0379(11) 0.0311(11) 0.0077(8) -0.0102(9) 0.0059(9)
C8 0.0469(13) 0.0575(12) 0.0214(9) 0.0073(8) 0.0026(8) -0.0021(10)
C9 0.0514(14) 0.0575(13) 0.0234(10) -0.0129(9) -0.0025(9) 0.0036(11)
C10 0.0419(12) 0.0500(13) 0.0345(11) -0.0037(9) -0.0105(9) -0.0097(10)
C11 0.0254(8) 0.0238(8) 0.0188(8) -0.0008(6) -0.0022(6) 0.0000(7)
C12 0.0240(8) 0.0297(8) 0.0243(8) 0.0027(6) -0.0011(7) -0.0052(8)
C13 0.0293(10) 0.0410(10) 0.0266(9) -0.0034(7) -0.0008(7) -0.0018(8)
C14 0.0305(9) 0.0694(13) 0.0280(10) -0.0108(9) 0.0033(9) -0.0094(10)
C15 0.0401(11) 0.0843(18) 0.0223(10) 0.0100(11) -0.0047(8) -0.0292(12)
C16 0.0466(12) 0.0577(14) 0.0455(13) 0.0297(11) -0.0173(10) -0.0217(11)
C17 0.0401(11) 0.0332(10) 0.0379(11) 0.0098(8) -0.0121(9) -0.0068(8)
C18 0.0301(9) 0.0198(8) 0.0282(9) 0.0002(7) 0.0039(7) -0.0032(7)
C19 0.0314(9) 0.0354(10) 0.0319(10) -0.0029(8) 0.0003(8) -0.0026(8)
C20 0.0308(10) 0.0461(12) 0.0474(12) -0.0025(10) 0.0022(9) -0.0019(9)
C21 0.0382(10) 0.0346(10) 0.0494(13) 0.0028(9) 0.0166(10) -0.0026(9)
C22 0.0518(13) 0.0396(11) 0.0318(11) 0.0064(9) 0.0104(9) -0.0042(10)
C23 0.0380(10) 0.0343(10) 0.0304(10) 0.0050(8) 0.0001(8) -0.0074(8)
C24 0.0239(7) 0.0224(7) 0.0266(8) -0.0031(6) 0.0044(7) -0.0022(7)
C25 0.0310(8) 0.0225(8) 0.0277(9) -0.0006(7) 0.0044(7) 0.0026(7)
C26 0.0364(10) 0.0567(13) 0.0362(11) 0.0010(10) 0.0121(8) -0.0001(10)
C27 0.0575(14) 0.0791(16) 0.0321(11) 0.0035(11) 0.0189(10) 0.0061(14)
C28 0.0672(16) 0.0715(16) 0.0226(10) -0.0005(10) 0.0010(10) 0.0176(14)
C29 0.0470(13) 0.0698(16) 0.0324(11) 0.0016(10) -0.0062(10) -0.0012(12)
C30 0.0365(10) 0.0523(12) 0.0272(10) 0.0017(9) 0.0028(8) -0.0023(9)

loop_
_atom_type_symbol
_atom_type_description
_atom_type_scat_dispersion_real
_atom_type_scat_dispersion_imag
_atom_type_scat_source
C C 0.0033 0.0016 'International Tables Vol C Tables 4.2.6.8 and 6.1.1.4'
H H 0.0000 0.0000 'International Tables Vol C Tables 4.2.6.8 and 6.1.1.4'
N N 0.0061 0.0033 'International Tables Vol C Tables 4.2.6.8 and 6.1.1.4'
O O 0.0106 0.0060 'International Tables Vol C Tables 4.2.6.8 and 6.1.1.4'
P P 0.1023 0.0942 'International Tables Vol C Tables 4.2.6.8 and 6.1.1.4'
Fe Fe 0.3463 0.8444 'International Tables Vol C Tables 4.2.6.8 and 6.1.1.4'

loop_
_geom_angle_atom_site_label_1
_geom_angle_atom_site_label_2
_geom_angle_atom_site_label_3
_geom_angle
C1 Fe C5 41.40(6)
C1 Fe C9 162.37(8)
C5 Fe C9 123.95(8)
C1 Fe C8 155.53(8)
C5 Fe C8 162.47(8)
C9 Fe C8 40.64(9)
C1 Fe C6 107.65(7)
C5 Fe C6 117.86(8)
C9 Fe C6 68.29(9)
C8 Fe C6 68.29(9)
C1 Fe C10 125.18(8)
C5 Fe C10 104.89(8)
C9 Fe C10 40.70(9)
C8 Fe C10 68.41(9)
C6 Fe C10 40.55(9)
C1 Fe C7 120.44(8)
C5 Fe C7 153.69(8)
C9 Fe C7 68.45(9)
C8 Fe C7 40.69(9)
C6 Fe C7 40.63(9)
C10 Fe C7 68.44(9)
C1 Fe C4 68.87(7)
C5 Fe C4 40.65(7)
C9 Fe C4 106.07(8)
C8 Fe C4 126.52(8)
C6 Fe C4 151.57(8)
C10 Fe C4 116.92(8)
C7 Fe C4 165.35(8)
C1 Fe C2 41.45(6)
C5 Fe C2 69.56(7)
C9 Fe C2 154.16(8)
C8 Fe C2 120.96(8)
C6 Fe C2 128.30(8)
C10 Fe C2 164.65(8)
C7 Fe C2 109.84(8)
C4 Fe C2 68.79(7)
C1 Fe C3 68.67(6)
C5 Fe C3 68.49(7)
C9 Fe C3 119.16(8)
C8 Fe C3 109.40(8)
C6 Fe C3 166.66(8)
C10 Fe C3 152.09(8)
C7 Fe C3 129.17(8)
C4 Fe C3 40.47(7)
C2 Fe C3 40.62(6)
C11 N C24 121.14(14)
C11 N H1N 118.1
C24 N H1N 120.0
C2 P C12 100.41(8)
C2 P C18 100.09(8)
C12 P C18 102.78(8)
C5 C1 C2 108.12(14)
C5 C1 C11 128.46(15)
C2 C1 C11 123.42(14)
C5 C1 Fe 69.56(9)
C2 C1 Fe 70.20(9)
C11 C1 Fe 126.06(11)
C3 C2 C1 106.79(14)
C3 C2 P 128.59(13)
C1 C2 P 124.62(12)
C3 C2 Fe 69.88(10)
C1 C2 Fe 68.35(9)
P C2 Fe 126.67(9)
C4 C3 C2 109.00(15)
C4 C3 Fe 69.54(10)
C2 C3 Fe 69.50(9)
C4 C3 H3 125.5
C2 C3 H3 125.5
Fe C3 H3 127.0
C5 C4 C3 108.30(14)
C5 C4 Fe 69.02(10)
C3 C4 Fe 69.99(9)
C5 C4 H4 125.8
C3 C4 H4 125.8
Fe C4 H4 126.7
C4 C5 C1 107.78(15)
C4 C5 Fe 70.32(10)
C1 C5 Fe 69.04(9)
C4 C5 H5 126.1
C1 C5 H5 126.1
Fe C5 H5 126.1
C10 C6 C7 108.41(19)
C10 C6 Fe 69.80(12)
C7 C6 Fe 69.78(11)
C10 C6 H6 125.8
C7 C6 H6 125.8
Fe C6 H6 126.2
C6 C7 C8 107.62(19)
C6 C7 Fe 69.60(11)
C8 C7 Fe 69.48(11)
C6 C7 H7 126.2
C8 C7 H7 126.2
Fe C7 H7 126.3
C9 C8 C7 108.1(2)
C9 C8 Fe 69.52(11)
C7 C8 Fe 69.83(11)
C9 C8 H8 126.0
C7 C8 H8 126.0
Fe C8 H8 126.3
C8 C9 C10 108.21(19)
C8 C9 Fe 69.84(11)
C10 C9 Fe 69.97(11)
C8 C9 H9 125.9
C10 C9 H9 125.9
Fe C9 H9 125.9
C6 C10 C9 107.68(19)
C6 C10 Fe 69.64(12)
C9 C10 Fe 69.33(11)
C6 C10 H10 126.2
C9 C10 H10 126.2
Fe C10 H10 126.4
O C11 N 122.00(15)
O C11 C1 120.91(15)
N C11 C1 117.06(14)
C17 C12 C13 118.25(17)
C17 C12 P 124.11(14)
C13 C12 P 117.58(13)
C14 C13 C12 121.09(19)
C14 C13 H13 119.5
C12 C13 H13 119.5
C15 C14 C13 119.8(2)
C15 C14 H14 120.1
C13 C14 H14 120.1
C16 C15 C14 120.11(19)
C16 C15 H15 119.9
C14 C15 H15 119.9
C15 C16 C17 120.3(2)
C15 C16 H16 119.8
C17 C16 H16 119.8
C12 C17 C16 120.4(2)
C12 C17 H17 119.8
C16 C17 H17 119.8
C19 C18 C23 117.96(17)
C19 C18 P 125.87(14)
C23 C18 P 116.01(14)
C20 C19 C18 120.71(18)
C20 C19 H19 119.6
C18 C19 H19 119.6
C21 C20 C19 120.5(2)
C21 C20 H20 119.7
C19 C20 H20 119.7
C20 C21 C22 119.75(19)
C20 C21 H21 120.1
C22 C21 H21 120.1
C23 C22 C21 119.72(19)
C23 C22 H22 120.1
C21 C22 H22 120.1
C22 C23 C18 121.29(19)
C22 C23 H23 119.4
C18 C23 H23 119.4
N C24 C25 113.50(14)
N C24 H24A 108.9
C25 C24 H24A 108.9
N C24 H24B 108.9
C25 C24 H24B 108.9
H24A C24 H24B 107.7
C30 C25 C26 118.27(18)
C30 C25 C24 122.36(16)
C26 C25 C24 119.37(17)
C25 C26 C27 120.5(2)
C25 C26 H26 119.7
C27 C26 H26 119.7
C28 C27 C26 120.7(2)
C28 C27 H27 119.6
C26 C27 H27 119.6
C27 C28 C29 118.9(2)
C27 C28 H28 120.6
C29 C28 H28 120.6
C28 C29 C30 120.6(2)
C28 C29 H29 119.7
C30 C29 H29 119.7
C25 C30 C29 120.98(19)
C25 C30 H30 119.5
C29 C30 H30 119.5

loop_
_geom_bond_atom_site_label_1
_geom_bond_atom_site_label_2
_geom_bond_distance
Fe C1 2.0236(15)
Fe C5 2.0305(16)
Fe C9 2.0323(19)
Fe C8 2.0364(19)
Fe C6 2.0386(19)
Fe C10 2.041(2)
Fe C7 2.0410(19)
Fe C4 2.0476(17)
Fe C2 2.0485(16)
Fe C3 2.0535(17)
N C11 1.350(2)
N C24 1.460(2)
N H1N 0.9403
O C11 1.238(2)
P C2 1.8228(16)
P C12 1.8364(17)
P C18 1.8406(18)
C1 C5 1.433(2)
C1 C2 1.441(2)
C1 C11 1.475(2)
C2 C3 1.424(2)
C3 C4 1.418(2)
C3 H3 0.9300
C4 C5 1.417(3)
C4 H4 0.9300
C5 H5 0.9300
C6 C10 1.414(3)
C6 C7 1.416(3)
C6 H6 0.9300
C7 C8 1.418(3)
C7 H7 0.9300
C8 C9 1.413(3)
C8 H8 0.9300
C9 C10 1.417(3)
C9 H9 0.9300
C10 H10 0.9300
C12 C17 1.389(3)
C12 C13 1.398(2)
C13 C14 1.386(3)
C13 H13 0.9300
C14 C15 1.379(3)
C14 H14 0.9300
C15 C16 1.376(4)
C15 H15 0.9300
C16 C17 1.394(3)
C16 H16 0.9300
C17 H17 0.9300
C18 C19 1.391(3)
C18 C23 1.399(3)
C19 C20 1.386(3)
C19 H19 0.9300
C20 C21 1.380(3)
C20 H20 0.9300
C21 C22 1.384(3)
C21 H21 0.9300
C22 C23 1.384(3)
C22 H22 0.9300
C23 H23 0.9300
C24 C25 1.513(2)
C24 H24A 0.9700
C24 H24B 0.9700
C25 C30 1.380(3)
C25 C26 1.390(2)
C26 C27 1.392(3)
C26 H26 0.9300
C27 C28 1.374(3)
C27 H27 0.9300
C28 C29 1.381(3)
C28 H28 0.9300
C29 C30 1.385(3)
C29 H29 0.9300
C30 H30 0.9300
